data_7109270
loop_
_publ_author_name
'Yanxia Zhao'
'Yanyan Liu'
'Yibo Lei'
'Biao Wu'
'Xiao-Juan Yang'

_publ_section_title
;
 Activation of alkynes by an alpha-diimine-stabilized Al-Al-bonded
 compound: insertion into the Al-Al bond or cycloaddition to AlN2C2 rings
;
_journal_name_full Chem.Commun.
_journal_page_first 4546
_journal_paper_doi 10.1039/c3cc41756e
_journal_volume 49
_journal_year 2013
_chemical_formula_sum 'C88 H112 Al2 N4'
_chemical_formula_weight 1279.78
_chemical_name_systematic
;
?
;
_space_group_IT_number 15
_symmetry_cell_setting monoclinic
_symmetry_space_group_name_Hall '-C 2yc'
_symmetry_space_group_name_H-M 'C 1 2/c 1'
_atom_sites_solution_hydrogens geom
_atom_sites_solution_primary direct
_atom_sites_solution_secondary difmap
_audit_creation_method SHELXL-97
_cell_angle_alpha 90.00
_cell_angle_beta 95.545(3)
_cell_angle_gamma 90.00
_cell_formula_units_Z 4
_cell_length_a 19.133(4)
_cell_length_b 18.651(4)
_cell_length_c 20.965(5)
_cell_measurement_temperature 100(2)
_cell_volume 7446(3)
_computing_cell_refinement 'Bruker SMART'
_computing_data_collection 'Bruker SMART APEX II'
_computing_data_reduction 'Bruker SAINT'
_computing_molecular_graphics SHELXTL
_computing_publication_material SHELXTL
_computing_structure_refinement 'SHELXL-97 (Sheldrick, 2008)'
_computing_structure_solution 'SHELXS-97 (Sheldrick, 2008)'
_diffrn_ambient_temperature 100(2)
_diffrn_measured_fraction_theta_full 0.995
_diffrn_measured_fraction_theta_max 0.995
_diffrn_measurement_device_type 'Bruker APEX II area detector'
_diffrn_measurement_method '\w scan'
_diffrn_radiation_monochromator graphite
_diffrn_radiation_source 'fine-focus sealed tube'
_diffrn_radiation_type MoK\a
_diffrn_radiation_wavelength 0.71073
_diffrn_reflns_av_R_equivalents 0.0683
_diffrn_reflns_av_sigmaI/netI 0.0706
_diffrn_reflns_limit_h_max 22
_diffrn_reflns_limit_h_min -22
_diffrn_reflns_limit_k_max 22
_diffrn_reflns_limit_k_min -22
_diffrn_reflns_limit_l_max 24
_diffrn_reflns_limit_l_min -20
_diffrn_reflns_number 23989
_diffrn_reflns_theta_full 25.07
_diffrn_reflns_theta_max 25.07
_diffrn_reflns_theta_min 1.53
_exptl_absorpt_coefficient_mu 0.087
_exptl_absorpt_correction_T_max 0.9828
_exptl_absorpt_correction_T_min 0.9786
_exptl_absorpt_correction_type multi-scan
_exptl_absorpt_process_details SADABS
_exptl_crystal_colour light-yellow
_exptl_crystal_density_diffrn 1.142
_exptl_crystal_density_method 'not measured'
_exptl_crystal_description block
_exptl_crystal_F_000 2776
_exptl_crystal_size_max 0.25
_exptl_crystal_size_mid 0.25
_exptl_crystal_size_min 0.20
_refine_diff_density_max 0.381
_refine_diff_density_min -0.235
_refine_diff_density_rms 0.054
_refine_ls_extinction_method none
_refine_ls_goodness_of_fit_ref 1.025
_refine_ls_hydrogen_treatment constr
_refine_ls_matrix_type full
_refine_ls_number_parameters 436
_refine_ls_number_reflns 6573
_refine_ls_number_restraints 0
_refine_ls_restrained_S_all 1.025
_refine_ls_R_factor_all 0.0980
_refine_ls_R_factor_gt 0.0559
_refine_ls_shift/su_max 0.000
_refine_ls_shift/su_mean 0.000
_refine_ls_structure_factor_coef Fsqd
_refine_ls_weighting_details 'calc w=1/[\s^2^(Fo^2^)+(0.0300P)^2^+12.0677P] where P=(Fo^2^+2Fc^2^)/3'
_refine_ls_weighting_scheme calc
_refine_ls_wR_factor_gt 0.1126
_refine_ls_wR_factor_ref 0.1290
_reflns_number_gt 4281
_reflns_number_total 6573
_reflns_threshold_expression >2sigma(I)
_cod_data_source_file c3cc41756e.txt
_cod_data_source_block 1
_cod_original_sg_symbol_H-M 'C2/c '
_cod_database_code 7109270

loop_
_symmetry_equiv_pos_as_xyz
'x, y, z'
'-x, y, -z+1/2'
'x+1/2, y+1/2, z'
'-x+1/2, y+1/2, -z+1/2'
'-x, -y, -z'
'x, -y, z-1/2'
'-x+1/2, -y+1/2, -z'
'x+1/2, -y+1/2, z-1/2'

loop_
_atom_site_label
_atom_site_type_symbol
_atom_site_fract_x
_atom_site_fract_y
_atom_site_fract_z
_atom_site_U_iso_or_equiv
_atom_site_adp_type
_atom_site_occupancy
_atom_site_symmetry_multiplicity
_atom_site_calc_flag
_atom_site_refinement_flags
Al1 Al 0.06796(4) 0.08831(4) 0.26206(4) 0.01955(18) Uani 1 1 d .
N1 N 0.13232(10) 0.02292(10) 0.23248(10) 0.0197(5) Uani 1 1 d .
N2 N 0.13104(10) 0.16200(10) 0.22121(10) 0.0206(5) Uani 1 1 d .
C1 C 0.19752(13) 0.05880(14) 0.25726(14) 0.0295(7) Uani 1 1 d .
C2 C 0.19455(13) 0.13473(14) 0.23090(14) 0.0289(6) Uani 1 1 d .
C3 C 0.26370(13) 0.01863(14) 0.24434(14) 0.0309(7) Uani 1 1 d .
H3A H 0.2622 -0.0300 0.2619 0.046 Uiso 1 1 calc R
H3B H 0.3049 0.0439 0.2647 0.046 Uiso 1 1 calc R
H3C H 0.2668 0.0160 0.1980 0.046 Uiso 1 1 calc R
C4 C 0.26028(13) 0.17459(14) 0.22292(15) 0.0343(7) Uani 1 1 d .
H4A H 0.2487 0.2228 0.2065 0.051 Uiso 1 1 calc R
H4B H 0.2872 0.1490 0.1926 0.051 Uiso 1 1 calc R
H4C H 0.2884 0.1783 0.2644 0.051 Uiso 1 1 calc R
C5 C 0.13206(11) -0.05044(12) 0.21195(12) 0.0191(5) Uani 1 1 d .
C6 C 0.13178(12) -0.06716(13) 0.14629(13) 0.0222(6) Uani 1 1 d .
C7 C 0.12307(13) -0.13807(14) 0.12660(13) 0.0279(6) Uani 1 1 d .
H7 H 0.1220 -0.1491 0.0823 0.033 Uiso 1 1 calc R
C8 C 0.11601(13) -0.19259(14) 0.16952(14) 0.0289(6) Uani 1 1 d .
H8 H 0.1089 -0.2405 0.1550 0.035 Uiso 1 1 calc R
C9 C 0.11931(13) -0.17685(13) 0.23417(13) 0.0270(6) Uani 1 1 d .
H9 H 0.1154 -0.2146 0.2640 0.032 Uiso 1 1 calc R
C10 C 0.12821(12) -0.10685(13) 0.25638(12) 0.0221(6) Uani 1 1 d .
C11 C 0.14010(13) -0.01028(14) 0.09588(13) 0.0279(6) Uani 1 1 d .
H11 H 0.1525 0.0359 0.1185 0.034 Uiso 1 1 calc R
C12 C 0.07106(15) 0.00080(17) 0.05435(15) 0.0462(8) Uani 1 1 d .
H12A H 0.0550 -0.0451 0.0355 0.069 Uiso 1 1 calc R
H12B H 0.0781 0.0350 0.0201 0.069 Uiso 1 1 calc R
H12C H 0.0357 0.0196 0.0808 0.069 Uiso 1 1 calc R
C13 C 0.19917(16) -0.02846(17) 0.05425(15) 0.0426(8) Uani 1 1 d .
H13A H 0.2426 -0.0375 0.0818 0.064 Uiso 1 1 calc R
H13B H 0.2062 0.0118 0.0256 0.064 Uiso 1 1 calc R
H13C H 0.1864 -0.0714 0.0288 0.064 Uiso 1 1 calc R
C14 C 0.13374(13) -0.09285(14) 0.32792(12) 0.0268(6) Uani 1 1 d .
H14 H 0.1511 -0.0426 0.3351 0.032 Uiso 1 1 calc R
C15 C 0.06248(15) -0.09771(18) 0.35350(15) 0.0433(8) Uani 1 1 d .
H15A H 0.0306 -0.0625 0.3315 0.065 Uiso 1 1 calc R
H15B H 0.0674 -0.0877 0.3996 0.065 Uiso 1 1 calc R
H15C H 0.0433 -0.1460 0.3460 0.065 Uiso 1 1 calc R
C16 C 0.18704(16) -0.14291(15) 0.36483(14) 0.0381(7) Uani 1 1 d .
H16A H 0.1689 -0.1921 0.3629 0.057 Uiso 1 1 calc R
H16B H 0.1946 -0.1275 0.4096 0.057 Uiso 1 1 calc R
H16C H 0.2316 -0.1411 0.3455 0.057 Uiso 1 1 calc R
C17 C 0.12168(12) 0.23507(13) 0.19804(13) 0.0223(6) Uani 1 1 d .
C18 C 0.12541(12) 0.29189(13) 0.24232(13) 0.0223(6) Uani 1 1 d .
C19 C 0.11346(13) 0.36106(13) 0.21853(15) 0.0301(7) Uani 1 1 d .
H19 H 0.1145 0.4001 0.2477 0.036 Uiso 1 1 calc R
C20 C 0.10029(14) 0.37441(14) 0.15414(15) 0.0330(7) Uani 1 1 d .
H20 H 0.0930 0.4221 0.1390 0.040 Uiso 1 1 calc R
C21 C 0.09773(14) 0.31802(15) 0.11179(14) 0.0334(7) Uani 1 1 d .
H21 H 0.0893 0.3275 0.0672 0.040 Uiso 1 1 calc R
C22 C 0.10708(13) 0.24743(14) 0.13240(13) 0.0271(6) Uani 1 1 d .
C23 C 0.13896(13) 0.27911(13) 0.31350(13) 0.0261(6) Uani 1 1 d .
H23 H 0.1639 0.2321 0.3197 0.031 Uiso 1 1 calc R
C24 C 0.18551(16) 0.33630(15) 0.34824(15) 0.0420(8) Uani 1 1 d .
H24A H 0.2286 0.3417 0.3270 0.063 Uiso 1 1 calc R
H24B H 0.1975 0.3218 0.3929 0.063 Uiso 1 1 calc R
H24C H 0.1603 0.3821 0.3471 0.063 Uiso 1 1 calc R
C25 C 0.06967(15) 0.27274(16) 0.34309(15) 0.0398(7) Uani 1 1 d .
H25A H 0.0436 0.3179 0.3371 0.060 Uiso 1 1 calc R
H25B H 0.0789 0.2626 0.3890 0.060 Uiso 1 1 calc R
H25C H 0.0418 0.2337 0.3222 0.060 Uiso 1 1 calc R
C26 C 0.10332(15) 0.18685(16) 0.08361(14) 0.0368(7) Uani 1 1 d .
H26 H 0.0981 0.1409 0.1073 0.044 Uiso 1 1 calc R
C27 C 0.04104(17) 0.19309(17) 0.03307(15) 0.0460(8) Uani 1 1 d .
H27A H -0.0027 0.1913 0.0538 0.069 Uiso 1 1 calc R
H27B H 0.0420 0.1533 0.0026 0.069 Uiso 1 1 calc R
H27C H 0.0437 0.2387 0.0102 0.069 Uiso 1 1 calc R
C28 C 0.17224(17) 0.1829(2) 0.05236(16) 0.0570(10) Uani 1 1 d .
H28A H 0.1804 0.2285 0.0312 0.085 Uiso 1 1 calc R
H28B H 0.1694 0.1442 0.0206 0.085 Uiso 1 1 calc R
H28C H 0.2111 0.1733 0.0853 0.085 Uiso 1 1 calc R
C29 C 0.12731(12) 0.09700(13) 0.34586(12) 0.0220(6) Uani 1 1 d .
H29 H 0.1121 0.1095 0.3862 0.026 Uiso 1 1 calc R
C30 C 0.19215(14) 0.08169(15) 0.33333(13) 0.0310(7) Uani 1 1 d .
C31 C 0.25703(13) 0.08694(16) 0.37920(12) 0.0300(6) Uani 1 1 d .
C32 C 0.27868(15) 0.15259(16) 0.40582(14) 0.0370(7) Uani 1 1 d .
H32 H 0.2516 0.1942 0.3947 0.044 Uiso 1 1 calc R
C33 C 0.33929(15) 0.15889(15) 0.44856(14) 0.0360(7) Uani 1 1 d .
H33 H 0.3530 0.2046 0.4654 0.043 Uiso 1 1 calc R
C34 C 0.37930(14) 0.09950(15) 0.46641(13) 0.0305(6) Uani 1 1 d .
C35 C 0.35603(14) 0.03355(15) 0.44158(13) 0.0326(7) Uani 1 1 d .
H35 H 0.3817 -0.0085 0.4544 0.039 Uiso 1 1 calc R
C36 C 0.29677(14) 0.02744(16) 0.39880(13) 0.0334(7) Uani 1 1 d .
H36 H 0.2830 -0.0185 0.3825 0.040 Uiso 1 1 calc R
C37 C 0.44702(15) 0.10508(16) 0.50912(14) 0.0402(8) Uani 1 1 d .
H37A H 0.4798 0.1362 0.4889 0.060 Uiso 1 1 calc R
H37B H 0.4677 0.0573 0.5157 0.060 Uiso 1 1 calc R
H37C H 0.4377 0.1255 0.5505 0.060 Uiso 1 1 calc R
C38 C -0.05710(16) 0.6073(2) 0.30758(16) 0.0557(10) Uani 1 1 d .
H38A H -0.0952 0.6105 0.3355 0.084 Uiso 1 1 calc R
H38B H -0.0622 0.5632 0.2822 0.084 Uiso 1 1 calc R
H38C H -0.0591 0.6488 0.2788 0.084 Uiso 1 1 calc R
C39 C 0.01190(15) 0.60659(17) 0.34767(15) 0.0402(8) Uani 1 1 d .
C40 C 0.04672(16) 0.54263(17) 0.36255(16) 0.0467(8) Uani 1 1 d .
H40 H 0.0269 0.4988 0.3462 0.056 Uiso 1 1 calc R
C41 C 0.10952(17) 0.54169(19) 0.40062(17) 0.0523(9) Uani 1 1 d .
H41 H 0.1325 0.4973 0.4103 0.063 Uiso 1 1 calc R
C42 C 0.13928(17) 0.60426(19) 0.42471(17) 0.0521(9) Uani 1 1 d .
H42 H 0.1822 0.6034 0.4515 0.062 Uiso 1 1 calc R
C43 C 0.10632(18) 0.66766(18) 0.40963(16) 0.0501(9) Uani 1 1 d .
H43 H 0.1269 0.7113 0.4256 0.060 Uiso 1 1 calc R
C44 C 0.04350(17) 0.66918(17) 0.37152(15) 0.0451(8) Uani 1 1 d .
H44 H 0.0214 0.7139 0.3614 0.054 Uiso 1 1 calc R

loop_
_atom_site_aniso_label
_atom_site_aniso_U_11
_atom_site_aniso_U_22
_atom_site_aniso_U_33
_atom_site_aniso_U_23
_atom_site_aniso_U_13
_atom_site_aniso_U_12
Al1 0.0167(4) 0.0209(4) 0.0209(4) 0.0002(3) 0.0014(3) 0.0004(3)
N1 0.0158(10) 0.0187(10) 0.0237(12) -0.0020(9) -0.0035(9) -0.0004(8)
N2 0.0177(11) 0.0164(10) 0.0269(13) -0.0006(9) -0.0012(9) 0.0008(8)
C1 0.0162(13) 0.0232(14) 0.0489(19) 0.0042(13) 0.0015(12) 0.0012(11)
C2 0.0215(14) 0.0246(14) 0.0402(18) -0.0054(12) 0.0005(12) -0.0008(11)
C3 0.0192(14) 0.0238(14) 0.0491(19) -0.0016(13) 0.0001(13) 0.0008(11)
C4 0.0191(14) 0.0244(14) 0.059(2) 0.0047(14) 0.0048(13) -0.0013(11)
C5 0.0099(11) 0.0201(13) 0.0266(15) -0.0008(11) -0.0014(10) 0.0008(10)
C6 0.0153(12) 0.0218(13) 0.0288(16) 0.0007(11) -0.0012(11) -0.0006(10)
C7 0.0243(14) 0.0325(15) 0.0266(16) -0.0088(13) 0.0011(11) -0.0003(12)
C8 0.0265(14) 0.0217(14) 0.0385(18) -0.0061(13) 0.0029(12) -0.0003(11)
C9 0.0249(14) 0.0211(13) 0.0352(17) 0.0018(12) 0.0042(12) -0.0001(11)
C10 0.0162(12) 0.0230(14) 0.0269(15) -0.0009(11) 0.0014(10) 0.0034(10)
C11 0.0269(14) 0.0331(15) 0.0231(15) 0.0009(12) -0.0013(12) -0.0019(12)
C12 0.0391(18) 0.0501(19) 0.046(2) 0.0156(16) -0.0136(15) -0.0058(15)
C13 0.0488(19) 0.0458(18) 0.0356(19) 0.0018(15) 0.0161(15) -0.0027(15)
C14 0.0327(15) 0.0215(13) 0.0263(15) 0.0015(12) 0.0038(12) -0.0007(12)
C15 0.0376(17) 0.057(2) 0.0369(19) 0.0001(16) 0.0137(14) 0.0045(16)
C16 0.0435(18) 0.0375(16) 0.0317(18) 0.0018(14) -0.0042(14) 0.0012(14)
C17 0.0133(12) 0.0195(13) 0.0349(17) 0.0022(12) 0.0059(11) -0.0004(10)
C18 0.0116(12) 0.0210(13) 0.0346(17) 0.0015(12) 0.0040(11) -0.0017(10)
C19 0.0229(14) 0.0179(13) 0.049(2) -0.0010(13) 0.0025(13) -0.0013(11)
C20 0.0263(15) 0.0235(14) 0.049(2) 0.0118(14) 0.0043(13) 0.0001(12)
C21 0.0280(15) 0.0372(17) 0.0355(18) 0.0137(14) 0.0057(13) 0.0062(13)
C22 0.0227(14) 0.0293(15) 0.0304(17) 0.0036(12) 0.0076(12) 0.0047(11)
C23 0.0233(14) 0.0206(13) 0.0340(17) -0.0024(12) 0.0006(12) 0.0008(11)
C24 0.0406(18) 0.0347(16) 0.048(2) -0.0071(15) -0.0093(15) -0.0059(14)
C25 0.0337(16) 0.0459(18) 0.041(2) -0.0006(15) 0.0082(14) -0.0007(14)
C26 0.0481(18) 0.0359(16) 0.0272(17) 0.0026(13) 0.0083(14) 0.0140(14)
C27 0.0512(19) 0.0478(19) 0.038(2) -0.0080(15) -0.0020(15) 0.0126(16)
C28 0.048(2) 0.086(3) 0.037(2) -0.0057(19) 0.0049(16) 0.0275(19)
C29 0.0272(14) 0.0226(13) 0.0171(14) -0.0011(11) 0.0061(11) 0.0012(11)
C30 0.0261(14) 0.0457(17) 0.0211(15) 0.0011(13) 0.0014(12) -0.0008(13)
C31 0.0234(14) 0.0457(17) 0.0208(15) -0.0022(13) 0.0028(11) -0.0054(13)
C32 0.0371(17) 0.0419(17) 0.0309(17) 0.0018(14) -0.0030(13) 0.0107(14)
C33 0.0420(17) 0.0349(16) 0.0296(17) -0.0040(13) -0.0046(13) -0.0013(14)
C34 0.0271(14) 0.0428(17) 0.0210(15) -0.0039(13) 0.0001(11) -0.0027(13)
C35 0.0341(16) 0.0355(16) 0.0267(16) -0.0005(13) -0.0047(13) 0.0049(13)
C36 0.0350(16) 0.0382(16) 0.0255(16) 0.0007(13) -0.0048(13) -0.0046(13)
C37 0.0343(16) 0.0492(19) 0.0349(18) -0.0050(15) -0.0072(13) -0.0029(14)
C38 0.0375(18) 0.084(3) 0.046(2) -0.0007(19) 0.0039(16) -0.0012(18)
C39 0.0358(17) 0.052(2) 0.0342(18) -0.0004(15) 0.0078(14) -0.0037(15)
C40 0.0427(19) 0.0415(19) 0.056(2) -0.0048(16) 0.0055(16) -0.0031(15)
C41 0.0393(19) 0.052(2) 0.066(3) 0.0056(18) 0.0073(17) 0.0027(16)
C42 0.0370(18) 0.072(3) 0.047(2) 0.0059(19) 0.0044(15) -0.0112(18)
C43 0.051(2) 0.050(2) 0.050(2) -0.0071(17) 0.0115(17) -0.0178(17)
C44 0.050(2) 0.0423(18) 0.045(2) 0.0015(16) 0.0125(16) 0.0009(16)

loop_
_atom_type_symbol
_atom_type_description
_atom_type_scat_dispersion_real
_atom_type_scat_dispersion_imag
_atom_type_scat_source
C C 0.0033 0.0016 'International Tables Vol C Tables 4.2.6.8 and 6.1.1.4'
H H 0.0000 0.0000 'International Tables Vol C Tables 4.2.6.8 and 6.1.1.4'
N N 0.0061 0.0033 'International Tables Vol C Tables 4.2.6.8 and 6.1.1.4'
Al Al 0.0645 0.0514 'International Tables Vol C Tables 4.2.6.8 and 6.1.1.4'

loop_
_geom_angle_atom_site_label_1
_geom_angle_atom_site_label_2
_geom_angle_atom_site_label_3
_geom_angle
_geom_angle_site_symmetry_3
N1 Al1 C29 90.45(10) .
N1 Al1 N2 82.38(8) .
C29 Al1 N2 90.31(9) .
N1 Al1 Al1 127.61(7) 2
C29 Al1 Al1 129.91(9) 2
N2 Al1 Al1 122.14(6) 2
C5 N1 C1 121.34(19) .
C5 N1 Al1 137.25(16) .
C1 N1 Al1 98.56(15) .
C2 N2 C17 119.8(2) .
C2 N2 Al1 104.27(16) .
C17 N2 Al1 134.74(16) .
N1 C1 C3 114.0(2) .
N1 C1 C2 107.2(2) .
C3 C1 C2 113.4(2) .
N1 C1 C30 109.1(2) .
C3 C1 C30 115.3(2) .
C2 C1 C30 96.1(2) .
N2 C2 C4 124.7(2) .
N2 C2 C1 114.7(2) .
C4 C2 C1 120.4(2) .
C1 C3 H3A 109.5 .
C1 C3 H3B 109.5 .
H3A C3 H3B 109.5 .
C1 C3 H3C 109.5 .
H3A C3 H3C 109.5 .
H3B C3 H3C 109.5 .
C2 C4 H4A 109.5 .
C2 C4 H4B 109.5 .
H4A C4 H4B 109.5 .
C2 C4 H4C 109.5 .
H4A C4 H4C 109.5 .
H4B C4 H4C 109.5 .
C6 C5 C10 118.9(2) .
C6 C5 N1 120.2(2) .
C10 C5 N1 120.8(2) .
C7 C6 C5 119.3(2) .
C7 C6 C11 118.4(2) .
C5 C6 C11 122.3(2) .
C8 C7 C6 121.8(3) .
C8 C7 H7 119.1 .
C6 C7 H7 119.1 .
C7 C8 C9 119.2(2) .
C7 C8 H8 120.4 .
C9 C8 H8 120.4 .
C8 C9 C10 121.3(2) .
C8 C9 H9 119.3 .
C10 C9 H9 119.3 .
C9 C10 C5 119.4(2) .
C9 C10 C14 119.2(2) .
C5 C10 C14 121.4(2) .
C6 C11 C12 110.4(2) .
C6 C11 C13 112.0(2) .
C12 C11 C13 110.5(2) .
C6 C11 H11 107.9 .
C12 C11 H11 107.9 .
C13 C11 H11 107.9 .
C11 C12 H12A 109.5 .
C11 C12 H12B 109.5 .
H12A C12 H12B 109.5 .
C11 C12 H12C 109.5 .
H12A C12 H12C 109.5 .
H12B C12 H12C 109.5 .
C11 C13 H13A 109.5 .
C11 C13 H13B 109.5 .
H13A C13 H13B 109.5 .
C11 C13 H13C 109.5 .
H13A C13 H13C 109.5 .
H13B C13 H13C 109.5 .
C15 C14 C10 111.1(2) .
C15 C14 C16 111.2(2) .
C10 C14 C16 111.9(2) .
C15 C14 H14 107.4 .
C10 C14 H14 107.4 .
C16 C14 H14 107.4 .
C14 C15 H15A 109.5 .
C14 C15 H15B 109.5 .
H15A C15 H15B 109.5 .
C14 C15 H15C 109.5 .
H15A C15 H15C 109.5 .
H15B C15 H15C 109.5 .
C14 C16 H16A 109.5 .
C14 C16 H16B 109.5 .
H16A C16 H16B 109.5 .
C14 C16 H16C 109.5 .
H16A C16 H16C 109.5 .
H16B C16 H16C 109.5 .
C22 C17 C18 121.3(2) .
C22 C17 N2 119.4(2) .
C18 C17 N2 119.3(2) .
C19 C18 C17 117.7(3) .
C19 C18 C23 120.4(2) .
C17 C18 C23 121.8(2) .
C20 C19 C18 121.9(3) .
C20 C19 H19 119.1 .
C18 C19 H19 119.1 .
C19 C20 C21 119.2(3) .
C19 C20 H20 120.4 .
C21 C20 H20 120.4 .
C20 C21 C22 121.9(3) .
C20 C21 H21 119.1 .
C22 C21 H21 119.1 .
C21 C22 C17 118.0(3) .
C21 C22 C26 119.8(3) .
C17 C22 C26 122.1(2) .
C18 C23 C25 110.0(2) .
C18 C23 C24 113.4(2) .
C25 C23 C24 110.5(2) .
C18 C23 H23 107.5 .
C25 C23 H23 107.5 .
C24 C23 H23 107.5 .
C23 C24 H24A 109.5 .
C23 C24 H24B 109.5 .
H24A C24 H24B 109.5 .
C23 C24 H24C 109.5 .
H24A C24 H24C 109.5 .
H24B C24 H24C 109.5 .
C23 C25 H25A 109.5 .
C23 C25 H25B 109.5 .
H25A C25 H25B 109.5 .
C23 C25 H25C 109.5 .
H25A C25 H25C 109.5 .
H25B C25 H25C 109.5 .
C27 C26 C22 113.2(2) .
C27 C26 C28 110.8(3) .
C22 C26 C28 109.7(3) .
C27 C26 H26 107.6 .
C22 C26 H26 107.6 .
C28 C26 H26 107.6 .
C26 C27 H27A 109.5 .
C26 C27 H27B 109.5 .
H27A C27 H27B 109.5 .
C26 C27 H27C 109.5 .
H27A C27 H27C 109.5 .
H27B C27 H27C 109.5 .
C26 C28 H28A 109.5 .
C26 C28 H28B 109.5 .
H28A C28 H28B 109.5 .
C26 C28 H28C 109.5 .
H28A C28 H28C 109.5 .
H28B C28 H28C 109.5 .
C30 C29 Al1 105.72(19) .
C30 C29 H29 127.1 .
Al1 C29 H29 127.1 .
C29 C30 C31 126.3(2) .
C29 C30 C1 113.0(2) .
C31 C30 C1 120.5(2) .
C36 C31 C32 116.9(2) .
C36 C31 C30 122.4(3) .
C32 C31 C30 120.7(3) .
C31 C32 C33 121.8(3) .
C31 C32 H32 119.1 .
C33 C32 H32 119.1 .
C34 C33 C32 120.7(3) .
C34 C33 H33 119.7 .
C32 C33 H33 119.7 .
C33 C34 C35 117.4(2) .
C33 C34 C37 122.0(3) .
C35 C34 C37 120.6(3) .
C36 C35 C34 121.9(3) .
C36 C35 H35 119.0 .
C34 C35 H35 119.0 .
C35 C36 C31 121.3(3) .
C35 C36 H36 119.4 .
C31 C36 H36 119.4 .
C34 C37 H37A 109.5 .
C34 C37 H37B 109.5 .
H37A C37 H37B 109.5 .
C34 C37 H37C 109.5 .
H37A C37 H37C 109.5 .
H37B C37 H37C 109.5 .
C39 C38 H38A 109.5 .
C39 C38 H38B 109.5 .
H38A C38 H38B 109.5 .
C39 C38 H38C 109.5 .
H38A C38 H38C 109.5 .
H38B C38 H38C 109.5 .
C44 C39 C40 117.4(3) .
C44 C39 C38 121.7(3) .
C40 C39 C38 120.9(3) .
C41 C40 C39 121.0(3) .
C41 C40 H40 119.5 .
C39 C40 H40 119.5 .
C42 C41 C40 120.7(3) .
C42 C41 H41 119.7 .
C40 C41 H41 119.7 .
C43 C42 C41 119.1(3) .
C43 C42 H42 120.5 .
C41 C42 H42 120.5 .
C42 C43 C44 120.7(3) .
C42 C43 H43 119.6 .
C44 C43 H43 119.6 .
C43 C44 C39 121.2(3) .
C43 C44 H44 119.4 .
C39 C44 H44 119.4 .

loop_
_geom_bond_atom_site_label_1
_geom_bond_atom_site_label_2
_geom_bond_distance
_geom_bond_site_symmetry_2
Al1 N1 1.881(2) .
Al1 C29 2.004(3) .
Al1 N2 2.068(2) .
Al1 Al1 2.6006(15) 2
N1 C5 1.434(3) .
N1 C1 1.466(3) .
N2 C2 1.315(3) .
N2 C17 1.452(3) .
C1 C3 1.518(3) .
C1 C2 1.519(4) .
C1 C30 1.664(4) .
C2 C4 1.484(3) .
C3 H3A 0.9800 .
C3 H3B 0.9800 .
C3 H3C 0.9800 .
C4 H4A 0.9800 .
C4 H4B 0.9800 .
C4 H4C 0.9800 .
C5 C6 1.411(4) .
C5 C10 1.412(3) .
C6 C7 1.391(3) .
C6 C11 1.517(4) .
C7 C8 1.373(4) .
C7 H7 0.9500 .
C8 C9 1.382(4) .
C8 H8 0.9500 .
C9 C10 1.391(3) .
C9 H9 0.9500 .
C10 C14 1.516(4) .
C11 C12 1.524(4) .
C11 C13 1.531(4) .
C11 H11 1.0000 .
C12 H12A 0.9800 .
C12 H12B 0.9800 .
C12 H12C 0.9800 .
C13 H13A 0.9800 .
C13 H13B 0.9800 .
C13 H13C 0.9800 .
C14 C15 1.515(4) .
C14 C16 1.536(4) .
C14 H14 1.0000 .
C15 H15A 0.9800 .
C15 H15B 0.9800 .
C15 H15C 0.9800 .
C16 H16A 0.9800 .
C16 H16B 0.9800 .
C16 H16C 0.9800 .
C17 C22 1.397(4) .
C17 C18 1.406(4) .
C18 C19 1.394(3) .
C18 C23 1.509(4) .
C19 C20 1.372(4) .
C19 H19 0.9500 .
C20 C21 1.374(4) .
C20 H20 0.9500 .
C21 C22 1.392(4) .
C21 H21 0.9500 .
C22 C26 1.521(4) .
C23 C25 1.522(4) .
C23 C24 1.528(3) .
C23 H23 1.0000 .
C24 H24A 0.9800 .
C24 H24B 0.9800 .
C24 H24C 0.9800 .
C25 H25A 0.9800 .
C25 H25B 0.9800 .
C25 H25C 0.9800 .
C26 C27 1.521(4) .
C26 C28 1.530(4) .
C26 H26 1.0000 .
C27 H27A 0.9800 .
C27 H27B 0.9800 .
C27 H27C 0.9800 .
C28 H28A 0.9800 .
C28 H28B 0.9800 .
C28 H28C 0.9800 .
C29 C30 1.324(4) .
C29 H29 0.9500 .
C30 C31 1.498(4) .
C31 C36 1.385(4) .
C31 C32 1.392(4) .
C32 C33 1.400(4) .
C32 H32 0.9500 .
C33 C34 1.378(4) .
C33 H33 0.9500 .
C34 C35 1.392(4) .
C34 C37 1.506(4) .
C35 C36 1.381(4) .
C35 H35 0.9500 .
C36 H36 0.9500 .
C37 H37A 0.9800 .
C37 H37B 0.9800 .
C37 H37C 0.9800 .
C38 C39 1.495(4) .
C38 H38A 0.9800 .
C38 H38B 0.9800 .
C38 H38C 0.9800 .
C39 C44 1.386(4) .
C39 C40 1.387(4) .
C40 C41 1.377(4) .
C40 H40 0.9500 .
C41 C42 1.373(5) .
C41 H41 0.9500 .
C42 C43 1.363(5) .
C42 H42 0.9500 .
C43 C44 1.378(4) .
C43 H43 0.9500 .
C44 H44 0.9500 .
